data_4075497
loop_
_publ_author_name
'Adams, Richard D.'
'Captain, Burjor'
'Zhu, Lei'

_publ_section_title
;
 Cluster Fragmentation and Facile Cleavage of Phenyl Groups from the
 SnPh3Ligand in Reactions of Os3(CO)11(SnPh3)(\m-H) with CO and HSnPh3
;
_journal_issue 17
_journal_name_full Organometallics
_journal_page_first 4183
_journal_paper_doi 10.1021/om0603262
_journal_volume 25
_journal_year 2006
_chemical_formula_sum 'C39 H31 O3 Os Sn2'
_chemical_formula_weight 975.22
_chemical_name_systematic
; 
 ? 
;
_space_group_IT_number 2
_symmetry_cell_setting triclinic
_symmetry_space_group_name_Hall '-P 1'
_symmetry_space_group_name_H-M 'P -1'
_atom_sites_solution_hydrogens geom
_atom_sites_solution_primary direct
_atom_sites_solution_secondary difmap
_audit_creation_method SHELXL-97
_cell_angle_alpha 93.7210(10)
_cell_angle_beta 109.9430(10)
_cell_angle_gamma 110.1460(10)
_cell_formula_units_Z 2
_cell_length_a 11.2240(3)
_cell_length_b 11.3303(3)
_cell_length_c 16.0970(4)
_cell_measurement_reflns_used 5303
_cell_measurement_temperature 293(2)
_cell_measurement_theta_max 28.22
_cell_measurement_theta_min 2.24
_cell_volume 1767.59(8)
_computing_cell_refinement 'SAINT+  V6.2 (Bruker, 2001)'
_computing_data_collection 'SMART V5.625 (Bruker, 2001)'
_computing_data_reduction 'SAINT+  V6.2'
_computing_molecular_graphics 'SHELXTL V6.1 (Sheldrick, 1997)'
_computing_publication_material 'SHELXTL V6.1'
_computing_structure_refinement 'SHELXL-97 (Sheldrick, 1997)'
_computing_structure_solution 'SHELXS-97 (Sheldrick, 1990)'
_diffrn_ambient_temperature 293(2)
_diffrn_measured_fraction_theta_full 0.995
_diffrn_measured_fraction_theta_max 0.995
_diffrn_measurement_device_type 'Bruker SMART APEX CCD diffractometer'
_diffrn_measurement_method 'omega scans'
_diffrn_radiation_monochromator graphite
_diffrn_radiation_source 'fine-focus sealed tube'
_diffrn_radiation_type MoK\a
_diffrn_radiation_wavelength 0.71073
_diffrn_reflns_av_R_equivalents 0.0135
_diffrn_reflns_av_sigmaI/netI 0.0195
_diffrn_reflns_limit_h_max 14
_diffrn_reflns_limit_h_min -14
_diffrn_reflns_limit_k_max 14
_diffrn_reflns_limit_k_min -14
_diffrn_reflns_limit_l_max 21
_diffrn_reflns_limit_l_min -21
_diffrn_reflns_number 17792
_diffrn_reflns_theta_full 27.88
_diffrn_reflns_theta_max 27.88
_diffrn_reflns_theta_min 1.38
_diffrn_standards_decay_% <1
_exptl_absorpt_coefficient_mu 5.022
_exptl_absorpt_correction_T_max 1.000
_exptl_absorpt_correction_T_min 0.773
_exptl_absorpt_correction_type SADABS
_exptl_absorpt_process_details '(SADABS, Bruker, 1997)'
_exptl_crystal_colour orange
_exptl_crystal_density_diffrn 1.832
_exptl_crystal_density_method 'not measured'
_exptl_crystal_description block
_exptl_crystal_F_000 930
_exptl_crystal_size_max 0.35
_exptl_crystal_size_mid 0.30
_exptl_crystal_size_min 0.20
_refine_diff_density_max 0.962
_refine_diff_density_min -1.156
_refine_diff_density_rms 0.179
_refine_ls_extinction_method none
_refine_ls_goodness_of_fit_ref 1.149
_refine_ls_hydrogen_treatment mixed
_refine_ls_matrix_type full
_refine_ls_number_parameters 406
_refine_ls_number_reflns 8382
_refine_ls_number_restraints 0
_refine_ls_restrained_S_all 1.149
_refine_ls_R_factor_all 0.0232
_refine_ls_R_factor_gt 0.0198
_refine_ls_shift/su_max 0.002
_refine_ls_shift/su_mean 0.000
_refine_ls_structure_factor_coef Fsqd
_refine_ls_weighting_details 'calc w=1/[\s^2^(Fo^2^)+(0.0322P)^2^+0.0000P] where P=(Fo^2^+2Fc^2^)/3'
_refine_ls_weighting_scheme calc
_refine_ls_wR_factor_gt 0.0496
_refine_ls_wR_factor_ref 0.0572
_reflns_number_gt 7724
_reflns_number_total 8382
_reflns_threshold_expression >2sigma(I)
_cod_data_source_file om0603262si20060619_051200.cif
_cod_data_source_block zlos2sns
_cod_depositor_comments
;
The following automatic conversions were performed:

'_symmetry_cell_setting' value 'Triclinic' changed to 'triclinic'
according to /home/saulius/struct/CIF-dictionaries/cif_core.dic
dictionary named 'cif_core.dic' version 2.4.1 from 2010-06-29.

Automatic conversion script
Id: cif_fix_values 1715 2011-07-08 13:25:40Z adriana 
;
_cod_original_sg_symbol_H-M P-1
_cod_database_code 4075497

loop_
_symmetry_equiv_pos_as_xyz
'x, y, z'
'-x, -y, -z'

loop_
_atom_site_label
_atom_site_type_symbol
_atom_site_fract_x
_atom_site_fract_y
_atom_site_fract_z
_atom_site_U_iso_or_equiv
_atom_site_adp_type
_atom_site_occupancy
_atom_site_symmetry_multiplicity
_atom_site_calc_flag
_atom_site_refinement_flags
Os1 Os 0.376046(10) 0.436378(10) 0.406009(7) 0.03176(4) Uani 1 1 d .
Sn1 Sn 0.621693(19) 0.613108(17) 0.427980(13) 0.03409(5) Uani 1 1 d .
Sn2 Sn 0.31018(2) 0.415643(19) 0.224840(13) 0.03960(5) Uani 1 1 d .
O1 O 0.0869(3) 0.2415(3) 0.36378(19) 0.0667(7) Uani 1 1 d .
O2 O 0.4953(3) 0.2335(3) 0.38700(18) 0.0667(7) Uani 1 1 d .
O3 O 0.2685(3) 0.6523(2) 0.39665(19) 0.0646(7) Uani 1 1 d .
C11 C 0.4514(3) 0.3075(3) 0.3944(2) 0.0428(6) Uani 1 1 d .
C12 C 0.1959(3) 0.3120(3) 0.3800(2) 0.0453(7) Uani 1 1 d .
C13 C 0.3102(3) 0.5738(3) 0.4021(2) 0.0416(6) Uani 1 1 d .
C21 C 0.6730(3) 0.8142(3) 0.4289(2) 0.0429(6) Uani 1 1 d .
C22 C 0.5910(4) 0.8762(3) 0.4388(3) 0.0598(9) Uani 1 1 d .
H22 H 0.5094 0.8295 0.4450 0.072 Uiso 1 1 calc R
C23 C 0.6270(5) 1.0062(4) 0.4398(3) 0.0828(13) Uani 1 1 d .
H23 H 0.5697 1.0458 0.4462 0.099 Uiso 1 1 calc R
C24 C 0.7470(6) 1.0760(4) 0.4313(4) 0.109(2) Uani 1 1 d .
H24 H 0.7717 1.1633 0.4317 0.130 Uiso 1 1 calc R
C25 C 0.8308(6) 1.0167(4) 0.4221(4) 0.1043(19) Uani 1 1 d .
H25 H 0.9122 1.0640 0.4158 0.125 Uiso 1 1 calc R
C26 C 0.7954(4) 0.8872(3) 0.4220(3) 0.0648(10) Uani 1 1 d .
H26 H 0.8545 0.8487 0.4173 0.078 Uiso 1 1 calc R
C27 C 0.7561(3) 0.5613(3) 0.37973(19) 0.0409(6) Uani 1 1 d .
C28 C 0.8103(4) 0.4731(4) 0.4138(2) 0.0557(9) Uani 1 1 d .
H28 H 0.7956 0.4412 0.4628 0.067 Uiso 1 1 calc R
C29 C 0.8867(4) 0.4324(4) 0.3750(3) 0.0666(10) Uani 1 1 d .
H29 H 0.9219 0.3729 0.3980 0.080 Uiso 1 1 calc R
C30 C 0.9102(4) 0.4787(4) 0.3038(3) 0.0644(10) Uani 1 1 d .
H30 H 0.9609 0.4506 0.2781 0.077 Uiso 1 1 calc R
C31 C 0.8592(4) 0.5670(4) 0.2698(3) 0.0676(10) Uani 1 1 d .
H31 H 0.8767 0.5998 0.2218 0.081 Uiso 1 1 calc R
C32 C 0.7818(4) 0.6075(3) 0.3069(2) 0.0531(8) Uani 1 1 d .
H32 H 0.7464 0.6665 0.2828 0.064 Uiso 1 1 calc R
C33 C 0.4110(3) 0.5832(3) 0.18013(19) 0.0453(7) Uani 1 1 d .
C34 C 0.4290(4) 0.7051(3) 0.2158(2) 0.0566(8) Uani 1 1 d .
H34 H 0.3941 0.7156 0.2592 0.068 Uiso 1 1 calc R
C35 C 0.4978(5) 0.8126(4) 0.1884(3) 0.0715(11) Uani 1 1 d .
H35 H 0.5087 0.8939 0.2134 0.086 Uiso 1 1 calc R
C36 C 0.5492(4) 0.7981(4) 0.1248(3) 0.0736(11) Uani 1 1 d .
H36 H 0.5964 0.8700 0.1068 0.088 Uiso 1 1 calc R
C37 C 0.5321(5) 0.6802(5) 0.0877(3) 0.0762(12) Uani 1 1 d .
H37 H 0.5660 0.6711 0.0434 0.091 Uiso 1 1 calc R
C38 C 0.4636(4) 0.5715(4) 0.1153(3) 0.0656(10) Uani 1 1 d .
H38 H 0.4535 0.4907 0.0898 0.079 Uiso 1 1 calc R
C39 C 0.3545(4) 0.2672(3) 0.1672(2) 0.0477(7) Uani 1 1 d .
C40 C 0.4880(4) 0.2765(4) 0.1897(3) 0.0656(10) Uani 1 1 d .
H40 H 0.5604 0.3477 0.2312 0.079 Uiso 1 1 calc R
C41 C 0.5160(5) 0.1808(5) 0.1511(3) 0.0804(13) Uani 1 1 d .
H41 H 0.6064 0.1873 0.1683 0.096 Uiso 1 1 calc R
C42 C 0.4125(6) 0.0783(4) 0.0888(3) 0.0817(14) Uani 1 1 d .
H42 H 0.4316 0.0151 0.0626 0.098 Uiso 1 1 calc R
C43 C 0.2792(6) 0.0680(4) 0.0644(3) 0.0894(14) Uani 1 1 d .
H43 H 0.2077 -0.0019 0.0212 0.107 Uiso 1 1 calc R
C44 C 0.2511(5) 0.1620(4) 0.1044(3) 0.0713(11) Uani 1 1 d .
H44 H 0.1602 0.1534 0.0882 0.086 Uiso 1 1 calc R
C45 C 0.0929(3) 0.3673(3) 0.1574(2) 0.0490(7) Uani 1 1 d .
C46 C -0.0042(4) 0.2484(4) 0.1534(3) 0.0630(9) Uani 1 1 d .
H46 H 0.0252 0.1877 0.1802 0.076 Uiso 1 1 calc R
C47 C -0.1432(4) 0.2190(5) 0.1105(3) 0.0803(13) Uani 1 1 d .
H47 H -0.2067 0.1391 0.1086 0.096 Uiso 1 1 calc R
C48 C -0.1878(5) 0.3066(6) 0.0708(3) 0.0892(16) Uani 1 1 d .
H48 H -0.2817 0.2864 0.0420 0.107 Uiso 1 1 calc R
C49 C -0.0958(5) 0.4238(6) 0.0732(3) 0.0817(13) Uani 1 1 d .
H49 H -0.1268 0.4829 0.0454 0.098 Uiso 1 1 calc R
C50 C 0.0445(4) 0.4550(4) 0.1173(2) 0.0618(9) Uani 1 1 d .
H50 H 0.1067 0.5359 0.1199 0.074 Uiso 1 1 calc R
C1S C 0.1870(10) 0.8991(9) 0.2726(8) 0.173(4) Uani 1 1 d .
H1S H 0.2742 0.9150 0.3152 0.207 Uiso 1 1 calc R
C2S C 0.0955(13) 0.9364(7) 0.2961(5) 0.153(4) Uani 1 1 d .
H2S H 0.1215 0.9775 0.3551 0.184 Uiso 1 1 calc R
C3S C -0.0275(9) 0.9142(7) 0.2359(6) 0.122(2) Uani 1 1 d .
H3S H -0.0882 0.9397 0.2523 0.146 Uiso 1 1 calc R
C4S C -0.0651(7) 0.8557(7) 0.1519(6) 0.120(2) Uani 1 1 d .
H4S H -0.1520 0.8415 0.1097 0.144 Uiso 1 1 calc R
C5S C 0.0207(10) 0.8157(7) 0.1257(5) 0.126(2) Uani 1 1 d .
H5S H -0.0074 0.7731 0.0667 0.152 Uiso 1 1 calc R
C6S C 0.1469(9) 0.8397(9) 0.1874(7) 0.145(3) Uani 1 1 d .
H6S H 0.2074 0.8145 0.1706 0.173 Uiso 1 1 calc R

loop_
_atom_site_aniso_label
_atom_site_aniso_U_11
_atom_site_aniso_U_22
_atom_site_aniso_U_33
_atom_site_aniso_U_23
_atom_site_aniso_U_13
_atom_site_aniso_U_12
Os1 0.03302(6) 0.03173(6) 0.03603(6) 0.00995(4) 0.01778(5) 0.01413(5)
Sn1 0.03581(10) 0.03354(10) 0.04085(10) 0.01238(8) 0.02216(8) 0.01467(8)
Sn2 0.04235(11) 0.04286(11) 0.03682(10) 0.00779(8) 0.01789(8) 0.01796(9)
O1 0.0528(15) 0.0620(16) 0.0777(17) 0.0209(13) 0.0322(13) 0.0055(13)
O2 0.092(2) 0.0614(16) 0.0751(17) 0.0213(13) 0.0415(15) 0.0525(16)
O3 0.0666(16) 0.0576(15) 0.0936(19) 0.0297(14) 0.0395(15) 0.0411(14)
C11 0.0487(17) 0.0404(16) 0.0446(16) 0.0122(12) 0.0221(14) 0.0191(14)
C12 0.0447(17) 0.0409(16) 0.0504(17) 0.0125(13) 0.0216(14) 0.0131(14)
C13 0.0405(15) 0.0443(16) 0.0461(16) 0.0127(13) 0.0213(13) 0.0187(13)
C21 0.0499(17) 0.0370(15) 0.0479(16) 0.0163(13) 0.0250(14) 0.0167(13)
C22 0.065(2) 0.0452(19) 0.083(3) 0.0241(18) 0.041(2) 0.0233(17)
C23 0.108(4) 0.050(2) 0.126(4) 0.038(2) 0.069(3) 0.046(2)
C24 0.144(5) 0.040(2) 0.177(6) 0.041(3) 0.105(5) 0.030(3)
C25 0.106(4) 0.053(3) 0.180(6) 0.037(3) 0.102(4) 0.013(3)
C26 0.060(2) 0.0467(19) 0.097(3) 0.0194(19) 0.048(2) 0.0140(17)
C27 0.0373(15) 0.0452(16) 0.0461(16) 0.0086(13) 0.0229(13) 0.0163(13)
C28 0.059(2) 0.069(2) 0.064(2) 0.0274(18) 0.0385(18) 0.0361(19)
C29 0.070(2) 0.080(3) 0.082(3) 0.028(2) 0.044(2) 0.050(2)
C30 0.060(2) 0.071(2) 0.079(3) 0.006(2) 0.044(2) 0.029(2)
C31 0.084(3) 0.080(3) 0.066(2) 0.023(2) 0.054(2) 0.038(2)
C32 0.062(2) 0.059(2) 0.0552(19) 0.0200(16) 0.0348(17) 0.0295(17)
C33 0.0449(17) 0.0568(19) 0.0375(15) 0.0145(13) 0.0170(13) 0.0216(15)
C34 0.067(2) 0.058(2) 0.0542(19) 0.0218(16) 0.0311(18) 0.0274(18)
C35 0.085(3) 0.054(2) 0.072(3) 0.0220(19) 0.031(2) 0.021(2)
C36 0.065(3) 0.081(3) 0.083(3) 0.045(2) 0.037(2) 0.025(2)
C37 0.090(3) 0.094(3) 0.077(3) 0.040(2) 0.060(3) 0.042(3)
C38 0.085(3) 0.069(2) 0.063(2) 0.0229(19) 0.045(2) 0.035(2)
C39 0.0571(19) 0.0477(17) 0.0421(16) 0.0083(13) 0.0220(15) 0.0223(15)
C40 0.062(2) 0.070(2) 0.067(2) 0.0021(19) 0.0280(19) 0.027(2)
C41 0.091(3) 0.103(4) 0.081(3) 0.020(3) 0.049(3) 0.062(3)
C42 0.132(4) 0.073(3) 0.077(3) 0.020(2) 0.060(3) 0.063(3)
C43 0.104(4) 0.071(3) 0.090(3) -0.015(2) 0.044(3) 0.030(3)
C44 0.072(3) 0.065(2) 0.070(2) -0.0096(19) 0.024(2) 0.026(2)
C45 0.0460(17) 0.062(2) 0.0370(15) 0.0033(14) 0.0147(13) 0.0220(16)
C46 0.055(2) 0.064(2) 0.062(2) -0.0044(18) 0.0230(18) 0.0158(18)
C47 0.051(2) 0.091(3) 0.074(3) -0.019(2) 0.020(2) 0.008(2)
C48 0.049(2) 0.147(5) 0.057(2) -0.003(3) 0.0132(19) 0.033(3)
C49 0.073(3) 0.134(4) 0.059(2) 0.035(3) 0.027(2) 0.062(3)
C50 0.060(2) 0.089(3) 0.0493(19) 0.0253(19) 0.0257(17) 0.038(2)
C1S 0.127(7) 0.141(8) 0.191(10) 0.044(7) -0.010(7) 0.055(6)
C2S 0.226(11) 0.091(5) 0.108(5) 0.021(4) 0.025(7) 0.061(6)
C3S 0.158(7) 0.119(5) 0.137(6) 0.058(5) 0.087(6) 0.075(5)
C4S 0.091(4) 0.131(6) 0.143(6) 0.059(5) 0.048(4) 0.040(4)
C5S 0.162(7) 0.124(5) 0.111(5) 0.033(4) 0.076(5) 0.051(5)
C6S 0.127(7) 0.153(8) 0.207(9) 0.075(7) 0.088(7) 0.088(7)

loop_
_atom_type_symbol
_atom_type_description
_atom_type_scat_dispersion_real
_atom_type_scat_dispersion_imag
_atom_type_scat_source
C C 0.0033 0.0016 'International Tables Vol C Tables 4.2.6.8 and 6.1.1.4'
H H 0.0000 0.0000 'International Tables Vol C Tables 4.2.6.8 and 6.1.1.4'
O O 0.0106 0.0060 'International Tables Vol C Tables 4.2.6.8 and 6.1.1.4'
Sn Sn -0.6537 1.4246 'International Tables Vol C Tables 4.2.6.8 and 6.1.1.4'
Os Os -1.2165 7.6030 'International Tables Vol C Tables 4.2.6.8 and 6.1.1.4'

loop_
_geom_angle_atom_site_label_1
_geom_angle_atom_site_label_2
_geom_angle_atom_site_label_3
_geom_angle
_geom_angle_site_symmetry_1
_geom_angle_site_symmetry_3
C12 Os1 C13 90.94(13) . .
C12 Os1 C11 93.78(13) . .
C13 Os1 C11 170.80(12) . .
C12 Os1 Sn1 175.18(9) . .
C13 Os1 Sn1 87.68(9) . .
C11 Os1 Sn1 86.96(9) . .
C12 Os1 Sn2 88.54(9) . .
C13 Os1 Sn2 87.35(9) . .
C11 Os1 Sn2 84.88(9) . .
Sn1 Os1 Sn2 86.789(7) . .
C12 Os1 Sn1 75.47(9) . 2_666
C13 Os1 Sn1 98.78(9) . 2_666
C11 Os1 Sn1 90.06(9) . 2_666
Sn1 Os1 Sn1 109.301(6) . 2_666
Sn2 Os1 Sn1 162.888(8) . 2_666
C12 Os1 Os1 128.92(9) . 2_666
C13 Os1 Os1 95.71(9) . 2_666
C11 Os1 Os1 87.47(9) . 2_666
Sn1 Os1 Os1 55.845(5) . 2_666
Sn2 Os1 Os1 142.214(7) . 2_666
Sn1 Os1 Os1 53.456(5) 2_666 2_666
C27 Sn1 C21 106.29(12) . .
C27 Sn1 Os1 120.27(8) . .
C21 Sn1 Os1 126.95(8) . .
C27 Sn1 Os1 117.29(8) . 2_666
C21 Sn1 Os1 110.26(8) . 2_666
Os1 Sn1 Os1 70.699(6) . 2_666
C45 Sn2 C39 106.88(12) . .
C45 Sn2 C33 106.02(13) . .
C39 Sn2 C33 103.92(12) . .
C45 Sn2 Os1 109.35(8) . .
C39 Sn2 Os1 112.83(8) . .
C33 Sn2 Os1 117.15(8) . .
O2 C11 Os1 179.3(3) . .
O1 C12 Os1 177.4(3) . .
O3 C13 Os1 177.5(3) . .
C22 C21 C26 117.7(3) . .
C22 C21 Sn1 122.9(2) . .
C26 C21 Sn1 119.5(2) . .
C21 C22 C23 121.7(4) . .
C24 C23 C22 119.7(4) . .
C23 C24 C25 119.7(4) . .
C24 C25 C26 120.6(4) . .
C25 C26 C21 120.7(4) . .
C28 C27 C32 118.0(3) . .
C28 C27 Sn1 121.9(2) . .
C32 C27 Sn1 119.9(2) . .
C27 C28 C29 120.3(3) . .
C30 C29 C28 120.7(3) . .
C29 C30 C31 120.0(3) . .
C30 C31 C32 120.2(3) . .
C31 C32 C27 120.9(3) . .
C34 C33 C38 117.5(3) . .
C34 C33 Sn2 122.3(2) . .
C38 C33 Sn2 120.2(3) . .
C33 C34 C35 121.7(3) . .
C36 C35 C34 119.5(4) . .
C37 C36 C35 120.4(4) . .
C36 C37 C38 120.5(4) . .
C33 C38 C37 120.4(4) . .
C44 C39 C40 117.7(3) . .
C44 C39 Sn2 121.0(3) . .
C40 C39 Sn2 121.3(3) . .
C39 C40 C41 120.9(4) . .
C42 C41 C40 120.4(4) . .
C41 C42 C43 119.7(4) . .
C42 C43 C44 119.9(4) . .
C39 C44 C43 121.4(4) . .
C50 C45 C46 117.5(3) . .
C50 C45 Sn2 120.8(3) . .
C46 C45 Sn2 121.7(3) . .
C47 C46 C45 121.1(4) . .
C48 C47 C46 120.1(5) . .
C47 C48 C49 120.4(4) . .
C48 C49 C50 120.0(4) . .
C45 C50 C49 120.9(4) . .
C6S C1S C2S 118.4(9) . .
C3S C2S C1S 120.7(8) . .
C2S C3S C4S 119.9(8) . .
C3S C4S C5S 121.5(7) . .
C6S C5S C4S 118.2(7) . .
C1S C6S C5S 121.1(8) . .

loop_
_geom_bond_atom_site_label_1
_geom_bond_atom_site_label_2
_geom_bond_distance
_geom_bond_site_symmetry_2
Os1 C12 1.906(3) .
Os1 C13 1.936(3) .
Os1 C11 1.951(3) .
Os1 Sn1 2.6789(2) .
Os1 Sn2 2.7253(2) .
Os1 Sn1 2.7593(2) 2_666
Os1 Os1 3.1471(2) 2_666
Sn1 C27 2.139(3) .
Sn1 C21 2.147(3) .
Sn1 Os1 2.7593(2) 2_666
Sn2 C45 2.150(3) .
Sn2 C39 2.151(3) .
Sn2 C33 2.158(3) .
O1 C12 1.133(4) .
O2 C11 1.127(3) .
O3 C13 1.134(3) .
C21 C22 1.376(4) .
C21 C26 1.385(5) .
C22 C23 1.384(5) .
C23 C24 1.365(7) .
C24 C25 1.369(7) .
C25 C26 1.381(5) .
C27 C28 1.390(4) .
C27 C32 1.393(4) .
C28 C29 1.392(5) .
C29 C30 1.359(5) .
C30 C31 1.371(5) .
C31 C32 1.383(5) .
C33 C34 1.379(5) .
C33 C38 1.384(5) .
C34 C35 1.388(5) .
C35 C36 1.363(6) .
C36 C37 1.349(6) .
C37 C38 1.399(5) .
C39 C44 1.372(5) .
C39 C40 1.380(5) .
C40 C41 1.393(5) .
C41 C42 1.352(7) .
C42 C43 1.371(7) .
C43 C44 1.388(5) .
C45 C50 1.384(5) .
C45 C46 1.392(5) .
C46 C47 1.379(5) .
C47 C48 1.360(7) .
C48 C49 1.361(7) .
C49 C50 1.389(6) .
C1S C6S 1.337(11) .
C1S C2S 1.384(12) .
C2S C3S 1.314(10) .
C3S C4S 1.322(9) .
C4S C5S 1.365(9) .
C5S C6S 1.344(10) .
